data_7702588
loop_
_publ_author_name
'Coleman, Karl S.'
'Green, Malcolm L. H.'
'Pascu, Sofia I.'
'Rees, Nicholas H.'
'Cowley, A. R.'
'Rees, Leigh H.'

_publ_section_title
;
 Palladium(ii) complexes with the bidentate iminophosphine ligand
 [Ph2PCH2C(Ph)\^i&#x20AC;&#x0081;N(2,6-Me2C6H3)]
;
_journal_issue 22
_journal_name_full 'Journal of the Chemical Society, Dalton Transactions'
_journal_page_first 3384
_journal_paper_doi 10.1039/b102476k
_journal_year 2001
_chemical_compound_source 'synthesis as described'
_chemical_formula_moiety 'C28 H26 N P'
_chemical_formula_structural 'C28 H26 N P'
_chemical_formula_sum 'C28 H26 N P'
_chemical_formula_weight 407.47
_space_group_IT_number 14
_space_group_name_Hall '-P 2yn'
_space_group_name_H-M_alt 'P 1 21/n 1'
_symmetry_cell_setting monoclinic
_symmetry_space_group_name_H-M 'P 1 21/n 1'
_atom_sites_solution_hydrogens geom
_atom_sites_solution_primary direct
_atom_sites_solution_secondary difmap
_cell_angle_alpha 90.000
_cell_angle_beta 92.423(5)
_cell_angle_gamma 90.000
_cell_formula_units_Z 4
_cell_length_a 13.402(5)
_cell_length_b 9.595(5)
_cell_length_c 17.249(5)
_cell_measurement_reflns_used 147
_cell_measurement_temperature 150(2)
_cell_measurement_theta_max 25
_cell_measurement_theta_min 2
_cell_volume 2216.1(16)
_computing_molecular_graphics 'Ortep-3 for Windows (Farrugia, 1997)'
_computing_publication_material 'WinGX publication routines (Farrugia, 1998)'
_computing_structure_refinement 'shelxl-93 (sheldrick, 1993)'
_diffrn_ambient_temperature 150(2)
_diffrn_radiation_source 'fine-focus sealed tube'
_diffrn_radiation_type mok\a
_diffrn_radiation_wavelength 0.71073
_diffrn_reflns_av_R_equivalents 0.027
_diffrn_reflns_av_sigmaI/netI 0.0264
_diffrn_reflns_limit_h_max 15
_diffrn_reflns_limit_h_min -15
_diffrn_reflns_limit_k_max 11
_diffrn_reflns_limit_k_min 0
_diffrn_reflns_limit_l_max 20
_diffrn_reflns_limit_l_min 0
_diffrn_reflns_number 27212
_diffrn_reflns_theta_max 25.00
_diffrn_reflns_theta_min 1.89
_exptl_absorpt_coefficient_mu 0.139
_exptl_absorpt_correction_T_max 1.1141
_exptl_absorpt_correction_T_min 0.9052
_exptl_absorpt_correction_type refdelf
_exptl_crystal_colour colourless
_exptl_crystal_density_diffrn 1.221
_exptl_crystal_density_method none
_exptl_crystal_description prism
_exptl_crystal_F_000 864
_exptl_crystal_size_max 0.5
_exptl_crystal_size_mid 0.4
_exptl_crystal_size_min 0.3
_refine_diff_density_max 0.668
_refine_diff_density_min -0.266
_refine_diff_density_rms 0.045
_refine_ls_extinction_coef 0
_refine_ls_extinction_method none
_refine_ls_goodness_of_fit_all 1.189
_refine_ls_goodness_of_fit_obs 1.212
_refine_ls_hydrogen_treatment constr
_refine_ls_matrix_type full
_refine_ls_number_parameters 273
_refine_ls_number_reflns 3904
_refine_ls_number_restraints 0
_refine_ls_restrained_S_all 1.325
_refine_ls_restrained_S_obs 1.212
_refine_ls_R_factor_all 0.0521
_refine_ls_R_factor_obs 0.0476
_refine_ls_shift/esd_max 0.001
_refine_ls_shift/esd_mean 0.000
_refine_ls_structure_factor_coef Fsqd
_refine_ls_weighting_details 'w=1/[\s^2^(fo^2^)+(0.0279p)^2^+1.7349p] where p=(fo^2^+2fc^2^)/3'
_refine_ls_weighting_scheme calc
_refine_ls_wR_factor_all 0.1186
_refine_ls_wR_factor_obs 0.1049
_reflns_number_observed 3662
_reflns_number_total 3906
_reflns_observed_criterion >2sigma(i)
_cod_data_source_file b102476k.txt
_cod_data_source_block compound1
_cod_depositor_comments
;
The following automatic conversions were performed:

data item '_atom_site_thermal_displace_type' value 'uani' was changed
to 'Uani' in accordance with the
/home/saulius/struct/COD-crude-data/automatic-downloads/DataCite-retrospective/RSC/depositions/lib/dictionaries/cif_core.dic
dictionary named 'cif_core.dic' version 2.4.2 last updated on
2011-04-26 (30 times).

data item '_atom_site_thermal_displace_type' value 'uiso' was changed
to 'Uiso' in accordance with the
/home/saulius/struct/COD-crude-data/automatic-downloads/DataCite-retrospective/RSC/depositions/lib/dictionaries/cif_core.dic
dictionary named 'cif_core.dic' version 2.4.2 last updated on
2011-04-26 (26 times).

data item '_refine_ls_structure_factor_coef' value 'fsqd' was changed
to 'Fsqd' in accordance with the
/home/saulius/struct/COD-crude-data/automatic-downloads/DataCite-retrospective/RSC/depositions/lib/dictionaries/cif_core.dic
dictionary named 'cif_core.dic' version 2.4.2 last updated on
2011-04-26.

data item '_refine_ls_weighting_scheme' value 'calc
w=1/[\s^2^(fo^2^)+(0.0279p)^2^+1.7349p] where p=(fo^2^+2fc^2^)/3' was
changed to 'calc'. A new data item '_refine_ls_weighting_details' was
created with the value set to
'w=1/[\s^2^(fo^2^)+(0.0279p)^2^+1.7349p] where p=(fo^2^+2fc^2^)/3'.

data item '_atom_site_refinement_flags' value 'r' was changed to 'R'
in accordance with the
/home/saulius/struct/COD-crude-data/automatic-downloads/DataCite-retrospective/RSC/depositions/lib/dictionaries/cif_core.dic
dictionary named 'cif_core.dic' version 2.4.2 last updated on
2011-04-26 (26 times).

Automatic conversion script
Id: cif_fix_values 6909 2019-04-08 15:41:33Z antanas 
;
_cod_original_sg_symbol_H-M 'P 21/n'
_cod_database_code 7702588

loop_
_symmetry_equiv_pos_as_xyz
'x, y, z'
'-x+1/2, y+1/2, -z+1/2'
'-x, -y, -z'
'x-1/2, -y-1/2, z-1/2'

loop_
_atom_site_aniso_label
_atom_site_aniso_U_11
_atom_site_aniso_U_22
_atom_site_aniso_U_33
_atom_site_aniso_U_23
_atom_site_aniso_U_13
_atom_site_aniso_U_12
n1 0.0179(8) 0.0328(9) 0.0170(8) 0.0045(7) 0.0008(6) 0.0004(7)
p1 0.0213(3) 0.0227(3) 0.0179(2) 0.0012(2) -0.0010(2) -0.0009(2)
c1 0.0187(9) 0.0221(9) 0.0183(9) 0.0041(7) 0.0001(7) 0.0025(7)
c2 0.0171(9) 0.0245(10) 0.0186(9) 0.0014(7) 0.0016(7) 0.0013(7)
c11 0.0153(9) 0.0409(12) 0.0155(9) 0.0037(8) -0.0030(7) -0.0006(8)
c12 0.0188(9) 0.0417(12) 0.0174(9) 0.0033(8) -0.0027(7) -0.0031(9)
c13 0.0316(11) 0.0364(12) 0.0299(11) 0.0001(9) -0.0004(9) -0.0071(9)
c14 0.0240(11) 0.0544(14) 0.0249(10) 0.0094(10) -0.0001(8) -0.0070(10)
c15 0.0218(11) 0.073(2) 0.0282(11) 0.0066(12) 0.0083(9) 0.0005(11)
c16 0.0257(11) 0.060(2) 0.0328(12) -0.0011(11) 0.0055(9) 0.0143(11)
c17 0.0218(10) 0.0440(13) 0.0263(10) 0.0050(9) -0.0007(8) 0.0071(9)
c18 0.0383(13) 0.0424(14) 0.055(2) 0.0127(12) 0.0070(11) 0.0132(11)
c21 0.0178(9) 0.0285(10) 0.0152(9) 0.0036(8) -0.0009(7) 0.0017(8)
c22 0.0236(10) 0.0364(12) 0.0250(10) -0.0034(9) 0.0011(8) -0.0037(9)
c23 0.0314(11) 0.0499(14) 0.0279(11) -0.0128(10) 0.0043(9) 0.0012(10)
c24 0.0260(11) 0.063(2) 0.0248(10) -0.0020(11) 0.0087(9) -0.0011(11)
c25 0.0306(11) 0.0476(14) 0.0311(11) 0.0048(10) 0.0084(9) -0.0107(10)
c26 0.0287(11) 0.0322(11) 0.0235(10) 0.0009(9) 0.0034(8) -0.0033(9)
c31 0.0206(9) 0.0306(11) 0.0151(9) 0.0005(8) -0.0020(7) 0.0046(8)
c32 0.0402(13) 0.0388(13) 0.0353(12) -0.0049(10) 0.0056(10) 0.0132(10)
c33 0.046(2) 0.079(2) 0.049(2) -0.0098(15) 0.0163(12) 0.031(2)
c34 0.0229(12) 0.102(2) 0.0355(13) -0.0037(15) 0.0067(10) 0.0018(14)
c35 0.0275(11) 0.072(2) 0.0255(11) -0.0012(11) 0.0016(9) -0.0130(12)
c36 0.0229(10) 0.0399(12) 0.0228(10) -0.0032(9) 0.0011(8) -0.0024(9)
c41 0.0241(10) 0.0191(9) 0.0196(9) 0.0031(7) 0.0000(7) -0.0022(7)
c42 0.0253(10) 0.0315(11) 0.0222(10) 0.0058(8) 0.0002(8) -0.0050(8)
c43 0.0367(12) 0.0411(13) 0.0219(10) 0.0066(9) -0.0055(9) -0.0135(10)
c44 0.0525(14) 0.0343(12) 0.0184(10) 0.0011(9) 0.0035(9) -0.0092(10)
c45 0.0368(12) 0.0343(12) 0.0246(10) 0.0039(9) 0.0104(9) 0.0008(9)
c46 0.0241(10) 0.0304(11) 0.0246(10) 0.0047(8) 0.0004(8) 0.0004(8)

loop_
_atom_site_label
_atom_site_type_symbol
_atom_site_fract_x
_atom_site_fract_y
_atom_site_fract_z
_atom_site_U_iso_or_equiv
_atom_site_thermal_displace_type
_atom_site_occupancy
_atom_site_calc_flag
_atom_site_refinement_flags
n1 n 0.53949(11) 0.2697(2) 0.07207(9) 0.0226(4) Uani 1 d .
p1 p 0.72902(4) 0.18673(5) 0.21947(3) 0.02068(14) Uani 1 d .
c1 c 0.62773(13) 0.3044(2) 0.09448(10) 0.0197(4) Uani 1 d .
c2 c 0.66038(13) 0.3390(2) 0.17672(10) 0.0201(4) Uani 1 d .
h2a h 0.60140(13) 0.3601(2) 0.20735(10) 0.024 Uiso 1 calc R
h2b h 0.70431(13) 0.4220(2) 0.17762(10) 0.024 Uiso 1 calc R
c11 c 0.46161(13) 0.2643(2) 0.12479(10) 0.0240(4) Uani 1 d .
c12 c 0.43099(14) 0.1325(2) 0.14910(11) 0.0261(4) Uani 1 d .
c13 c 0.4852(2) 0.0049(2) 0.12454(12) 0.0327(5) Uani 1 d .
h13a h 0.4520(7) -0.0780(2) 0.1443(7) 0.049 Uiso 1 calc R
h13b h 0.5543(3) 0.0082(8) 0.1454(7) 0.049 Uiso 1 calc R
h13c h 0.4848(10) 0.0010(8) 0.06776(12) 0.049 Uiso 1 calc R
c14 c 0.3497(2) 0.1239(3) 0.19588(12) 0.0345(5) Uani 1 d .
h14 h 0.3283(2) 0.0354(3) 0.21342(12) 0.041 Uiso 1 calc R
c15 c 0.2995(2) 0.2424(3) 0.21727(13) 0.0409(6) Uani 1 d .
h15 h 0.2440(2) 0.2354(3) 0.24958(13) 0.049 Uiso 1 calc R
c16 c 0.3298(2) 0.3703(3) 0.19175(13) 0.0393(6) Uani 1 d .
h16 h 0.2943(2) 0.4512(3) 0.20635(13) 0.047 Uiso 1 calc R
c17 c 0.41099(15) 0.3844(2) 0.14516(12) 0.0308(5) Uani 1 d .
c18 c 0.4425(2) 0.5254(3) 0.1178(2) 0.0451(6) Uani 1 d .
h18a h 0.4527(13) 0.5221(5) 0.0619(2) 0.068 Uiso 1 calc R
h18b h 0.5049(7) 0.5526(8) 0.1453(7) 0.068 Uiso 1 calc R
h18c h 0.3904(6) 0.5937(4) 0.1282(9) 0.068 Uiso 1 calc R
c21 c 0.70577(13) 0.2998(2) 0.03607(10) 0.0205(4) Uani 1 d .
c22 c 0.71025(15) 0.1861(2) -0.01309(11) 0.0283(4) Uani 1 d .
h22 h 0.66364(15) 0.1122(2) -0.00898(11) 0.034 Uiso 1 calc R
c23 c 0.7819(2) 0.1796(3) -0.06795(12) 0.0363(5) Uani 1 d .
h23 h 0.7851(2) 0.1008(3) -0.10105(12) 0.044 Uiso 1 calc R
c24 c 0.8488(2) 0.2869(3) -0.07486(12) 0.0377(5) Uani 1 d .
h24 h 0.8975(2) 0.2830(3) -0.11325(12) 0.045 Uiso 1 calc R
c25 c 0.8452(2) 0.3998(3) -0.02620(12) 0.0362(5) Uani 1 d .
h25 h 0.8915(2) 0.4740(3) -0.03106(12) 0.043 Uiso 1 calc R
c26 c 0.77467(15) 0.4063(2) 0.02976(11) 0.0281(4) Uani 1 d .
h26 h 0.77342(15) 0.4839(2) 0.06395(11) 0.034 Uiso 1 calc R
c31 c 0.85565(14) 0.2206(2) 0.19058(10) 0.0221(4) Uani 1 d .
c32 c 0.9048(2) 0.1134(3) 0.15479(13) 0.0380(5) Uani 1 d .
h32 h 0.8732(2) 0.0255(3) 0.14729(13) 0.046 Uiso 1 calc R
c33 c 1.0007(2) 0.1347(3) 0.1299(2) 0.0575(8) Uani 1 d .
h33 h 1.0347(2) 0.0609(3) 0.1054(2) 0.069 Uiso 1 calc R
c34 c 1.0470(2) 0.2609(4) 0.14027(14) 0.0533(8) Uani 1 d .
h34 h 1.1127(2) 0.2744(4) 0.12312(14) 0.064 Uiso 1 calc R
c35 c 0.9985(2) 0.3676(3) 0.17533(12) 0.0415(6) Uani 1 d .
h35 h 1.0304(2) 0.4554(3) 0.18236(12) 0.050 Uiso 1 calc R
c36 c 0.90355(15) 0.3479(2) 0.20040(11) 0.0285(5) Uani 1 d .
h36 h 0.87030(15) 0.4224(2) 0.22477(11) 0.034 Uiso 1 calc R
c41 c 0.73257(14) 0.2335(2) 0.32234(10) 0.0209(4) Uani 1 d .
c42 c 0.82047(15) 0.2506(2) 0.36653(11) 0.0264(4) Uani 1 d .
h42 h 0.88262(15) 0.2448(2) 0.34220(11) 0.032 Uiso 1 calc R
c43 c 0.8194(2) 0.2760(2) 0.44541(12) 0.0334(5) Uani 1 d .
h43 h 0.8804(2) 0.2871(2) 0.47476(12) 0.040 Uiso 1 calc R
c44 c 0.7300(2) 0.2851(2) 0.48138(12) 0.0350(5) Uani 1 d .
h44 h 0.7291(2) 0.3041(2) 0.53540(12) 0.042 Uiso 1 calc R
c45 c 0.6415(2) 0.2666(2) 0.43853(12) 0.0316(5) Uani 1 d .
h45 h 0.5796(2) 0.2725(2) 0.46318(12) 0.038 Uiso 1 calc R
c46 c 0.64294(15) 0.2394(2) 0.36002(11) 0.0264(4) Uani 1 d .
h46 h 0.58181(15) 0.2246(2) 0.33130(11) 0.032 Uiso 1 calc R

loop_
_atom_type_symbol
_atom_type_description
_atom_type_scat_dispersion_real
_atom_type_scat_dispersion_imag
_atom_type_scat_source
c c 0.0033 0.0016 'international tables vol c tables 4.2.6.8 and 6.1.1.4'
h h 0.0000 0.0000 'international tables vol c tables 4.2.6.8 and 6.1.1.4'
n n 0.0061 0.0033 'international tables vol c tables 4.2.6.8 and 6.1.1.4'
p p 0.1023 0.0942 'international tables vol c tables 4.2.6.8 and 6.1.1.4'

loop_
_geom_angle_atom_site_label_1
_geom_angle_atom_site_label_2
_geom_angle_atom_site_label_3
_geom_angle
c1 n1 c11 121.1(2)
c31 p1 c41 103.64(8)
c31 p1 c2 101.67(9)
c41 p1 c2 100.60(8)
n1 c1 c21 117.3(2)
n1 c1 c2 125.0(2)
c21 c1 c2 117.5(2)
c1 c2 p1 108.62(13)
c17 c11 c12 121.4(2)
c17 c11 n1 120.9(2)
c12 c11 n1 117.4(2)
c14 c12 c11 118.5(2)
c14 c12 c13 121.3(2)
c11 c12 c13 120.2(2)
c15 c14 c12 120.7(2)
c16 c15 c14 119.8(2)
c15 c16 c17 121.6(2)
c16 c17 c11 118.0(2)
c16 c17 c18 120.6(2)
c11 c17 c18 121.4(2)
c26 c21 c22 119.1(2)
c26 c21 c1 121.6(2)
c22 c21 c1 119.3(2)
c23 c22 c21 120.4(2)
c24 c23 c22 120.1(2)
c25 c24 c23 119.9(2)
c24 c25 c26 120.4(2)
c25 c26 c21 120.0(2)
c32 c31 c36 118.9(2)
c32 c31 p1 117.2(2)
c36 c31 p1 123.83(15)
c31 c32 c33 119.6(2)
c34 c33 c32 120.7(2)
c35 c34 c33 120.0(2)
c34 c35 c36 120.0(2)
c35 c36 c31 120.9(2)
c42 c41 c46 118.0(2)
c42 c41 p1 123.33(15)
c46 c41 p1 118.42(14)
c43 c42 c41 121.2(2)
c44 c43 c42 120.1(2)
c43 c44 c45 119.6(2)
c46 c45 c44 120.2(2)
c45 c46 c41 120.9(2)

loop_
_geom_bond_atom_site_label_1
_geom_bond_atom_site_label_2
_geom_bond_distance
n1 c1 1.273(2)
n1 c11 1.414(2)
p1 c31 1.818(2)
p1 c41 1.829(2)
p1 c2 1.862(2)
c1 c21 1.483(2)
c1 c2 1.504(2)
c11 c17 1.390(3)
c11 c12 1.399(3)
c12 c14 1.386(3)
c12 c13 1.494(3)
c14 c15 1.379(3)
c15 c16 1.372(4)
c16 c17 1.387(3)
c17 c18 1.499(3)
c21 c26 1.384(3)
c21 c22 1.385(3)
c22 c23 1.378(3)
c23 c24 1.374(3)
c24 c25 1.373(3)
c25 c26 1.381(3)
c31 c32 1.382(3)
c31 c36 1.387(3)
c32 c33 1.387(4)
c33 c34 1.369(4)
c34 c35 1.368(4)
c35 c36 1.374(3)
c41 c42 1.386(3)
c41 c46 1.391(3)
c42 c43 1.383(3)
c43 c44 1.375(3)
c44 c45 1.382(3)
c45 c46 1.380(3)
